data_1509871
loop_
_publ_author_name
'Stets, I.N.'
'Galadzhun, Ya.V.'
'Kal'ichak, Ya.M.'
'Sysa, L.V.'

_publ_section_title
;
 Crystal structure of EuAg4In8 and valent states of Eu ions in Eu Ag4 In8,
 Eu Cu In4, and Eu Cu6.5 In6.5 compounds
;
_journal_name_full Kristallografiya
_journal_page_first 821
_journal_page_last 824
_journal_volume 39
_journal_year 1994
_chemical_formula_sum 'Ag4 Eu In8'
_space_group_IT_number 191
_symmetry_space_group_name_Hall '-P 6 2'
_symmetry_space_group_name_H-M 'P 6/m m m'
_cell_angle_alpha 90
_cell_angle_beta 90
_cell_angle_gamma 120
_cell_formula_units_Z 3
_cell_length_a 9.925
_cell_length_b 9.925
_cell_length_c 9.927
_cell_volume 846.856
_citation_journal_id_ASTM KRISAJ
_cod_data_source_file silver3-x_145.cif
_cod_data_source_block Ag4Eu1In8
_cod_original_cell_volume 846.8563
_cod_original_formula_sum 'Ag4 Eu1 In8'
_cod_database_code 1509871

loop_
_symmetry_equiv_pos_as_xyz
x,y,z
x-y,x,z
-y,x-y,z
-x,-y,z
-x+y,-x,z
y,-x+y,z
-y,-x,-z
x-y,-y,-z
x,x-y,-z
y,x,-z
-x+y,y,-z
-x,-x+y,-z
-x,-y,-z
-x+y,-x,-z
y,-x+y,-z
x,y,-z
x-y,x,-z
-y,x-y,-z
y,x,z
-x+y,y,z
-x,-x+y,z
-y,-x,z
x-y,-y,z
x,x-y,z

loop_
_atom_site_label
_atom_site_type_symbol
_atom_site_fract_x
_atom_site_fract_y
_atom_site_fract_z
_atom_site_occupancy
_atom_site_U_iso_or_equiv
Ag1 Ag 0.167 0.334 0.2416 1 0.0
In3 In 0.5 0 0.2764 1 0.0
In2 In 0.3333 0.6667 0.1487 1 0.0
In5 In 0.3008 0 0.5 1 0.0
Eu2 Eu 0.3333 0.6667 0.5 1 0.0
In1 In 0 0 0.3434 1 0.0
Eu1 Eu 0 0 0 1 0.0
In4 In 0.3469 0 0 1 0.0
